data_1545750
loop_
_publ_author_name
'Celebi, Elif Busra'
'Hac\?ivelio\(glu, Ferda'

_publ_section_title
;
 Preparation of Sulfonic Acid Functional Proton Conducting Phosphazenes by
 Covalent Protection
;
_journal_name_full 'Polym. Chem.'
_journal_paper_doi 10.1039/C7PY00189D
_journal_year 2017
_chemical_formula_moiety 'C48 H54 N3 O24 P3 S6'
_chemical_formula_sum 'C48 H54 N3 O24 P3 S6'
_chemical_formula_weight 1342.21
_chemical_melting_point 410
_chemical_name_systematic Phosphazene
_space_group_crystal_system monoclinic
_space_group_IT_number 14
_space_group_name_Hall '-P 2ybc'
_space_group_name_H-M_alt 'P 1 21/c 1'
_symmetry_space_group_name_Hall '-P 2ybc'
_symmetry_space_group_name_H-M 'P 1 21/c 1'
_atom_sites_solution_hydrogens geom
_atom_sites_solution_primary direct
_audit_creation_date 2016-11-08
_audit_creation_method
;
Olex2 1.2
(compiled 2016.09.09 svn.r3337 for OlexSys, GUI svn.r5227)
;
_audit_update_record
;
2016-12-24 deposited with the CCDC.
2017-04-17 downloaded from the CCDC.
;
_cell_angle_alpha 90
_cell_angle_beta 97.7219(16)
_cell_angle_gamma 90
_cell_formula_units_Z 4
_cell_length_a 14.9225(2)
_cell_length_b 13.0558(2)
_cell_length_c 30.1455(5)
_cell_measurement_reflns_used 24539
_cell_measurement_temperature 173.15
_cell_measurement_theta_max 29.4440
_cell_measurement_theta_min 2.0970
_cell_volume 5819.84(15)
_computing_cell_refinement 'CrysAlisPro 1.171.38.43 (Rigaku OD, 2015)'
_computing_data_collection 'CrysAlisPro 1.171.38.43 (Rigaku OD, 2015)'
_computing_data_reduction 'CrysAlisPro 1.171.38.43 (Rigaku OD, 2015)'
_computing_molecular_graphics 'Olex2 (Dolomanov et al., 2009)'
_computing_publication_material 'Olex2 (Dolomanov et al., 2009)'
_computing_structure_refinement 'ShelXL (Sheldrick, 2015)'
_computing_structure_solution 'ShelXT (Sheldrick, 2015)'
_diffrn_ambient_temperature 173.15
_diffrn_detector 'Bruker APEX2 area detector'
_diffrn_detector_area_resol_mean 7.9
_diffrn_detector_type 'CCD area detector'
_diffrn_measured_fraction_theta_full 0.992
_diffrn_measured_fraction_theta_max 0.989
_diffrn_measurement_details
;
List of Runs (angles in degrees, time in seconds):

  # Type    Start    End  Width  t~exp~   \w     \q     \k     \f   Frames
#--------------------------------------------------------------------------
  1  \w   -106.00  74.00   1.00    8.00    --  -16.00   0.00-120.00  180
  2  \w    -76.00  20.00   1.00    8.00    --  -16.00 -72.00 150.00   96
  3  \w    -89.00 -74.00   1.00    8.00    --  -16.00   0.00-150.00   15
;
_diffrn_measurement_device 'three-circle diffractometer'
_diffrn_measurement_device_type 'Bruker SMART APEX2 area detector'
_diffrn_measurement_method '\w and \f scans'
_diffrn_orient_matrix_type 'CrysAlisPro convention (1999,Acta A55,543-557)'
_diffrn_orient_matrix_UB_11 -0.0185983000
_diffrn_orient_matrix_UB_12 0.0499281000
_diffrn_orient_matrix_UB_13 -0.0028632000
_diffrn_orient_matrix_UB_21 -0.0227285000
_diffrn_orient_matrix_UB_22 -0.0072771000
_diffrn_orient_matrix_UB_23 0.0189652000
_diffrn_orient_matrix_UB_31 0.0379221000
_diffrn_orient_matrix_UB_32 0.0201089000
_diffrn_orient_matrix_UB_33 0.0140119000
_diffrn_radiation_monochromator 'mirror optics'
_diffrn_radiation_probe x-ray
_diffrn_radiation_type MoK\a
_diffrn_radiation_wavelength 0.71075
_diffrn_reflns_av_R_equivalents 0.0213
_diffrn_reflns_av_unetI/netI 0.0233
_diffrn_reflns_Laue_measured_fraction_full 0.992
_diffrn_reflns_Laue_measured_fraction_max 0.989
_diffrn_reflns_limit_h_max 19
_diffrn_reflns_limit_h_min -19
_diffrn_reflns_limit_k_max 16
_diffrn_reflns_limit_k_min -16
_diffrn_reflns_limit_l_max 39
_diffrn_reflns_limit_l_min -37
_diffrn_reflns_number 38617
_diffrn_reflns_point_group_measured_fraction_full 0.992
_diffrn_reflns_point_group_measured_fraction_max 0.989
_diffrn_reflns_theta_full 25.242
_diffrn_reflns_theta_max 27.483
_diffrn_reflns_theta_min 3.046
_diffrn_source 'microfocus sealed X-ray tube'
_diffrn_source_type 'Incoatec I\ms'
_exptl_absorpt_coefficient_mu 0.402
_exptl_absorpt_correction_T_max 1.00000
_exptl_absorpt_correction_T_min 0.73155
_exptl_absorpt_correction_type multi-scan
_exptl_absorpt_process_details
;
CrysAlisPro 1.171.38.43 (Rigaku Oxford Diffraction, 2015)
Empirical absorption correction using spherical harmonics,
 implemented in SCALE3 ABSPACK scaling algorithm.
;
_exptl_crystal_colour colourless
_exptl_crystal_colour_primary colourless
_exptl_crystal_density_diffrn 1.532
_exptl_crystal_description block
_exptl_crystal_F_000 2784
_exptl_crystal_preparation 'As described in the journal'
_exptl_crystal_recrystallization_method THF:EtOH(1:1)
_exptl_crystal_size_max 0.14
_exptl_crystal_size_mid 0.13
_exptl_crystal_size_min 0.1
_refine_diff_density_max 1.193
_refine_diff_density_min -0.946
_refine_diff_density_rms 0.073
_refine_ls_extinction_method none
_refine_ls_goodness_of_fit_ref 1.009
_refine_ls_hydrogen_treatment constr
_refine_ls_matrix_type full
_refine_ls_number_parameters 931
_refine_ls_number_reflns 13195
_refine_ls_number_restraints 0
_refine_ls_restrained_S_all 1.009
_refine_ls_R_factor_all 0.0654
_refine_ls_R_factor_gt 0.0563
_refine_ls_shift/su_max 0.001
_refine_ls_shift/su_mean 0.000
_refine_ls_structure_factor_coef Fsqd
_refine_ls_weighting_details 'w=1/[\s^2^(Fo^2^)+(0.0800P)^2^+8.7300P] where P=(Fo^2^+2Fc^2^)/3'
_refine_ls_weighting_scheme calc
_refine_ls_wR_factor_gt 0.1467
_refine_ls_wR_factor_ref 0.1541
_reflns_Friedel_coverage 0.000
_reflns_number_gt 11305
_reflns_number_total 13195
_reflns_threshold_expression 'I > 2\s(I)'
_cod_data_source_file c7py00189d1.cif
_cod_data_source_block 316-tz-1z
_cod_original_cell_volume 5819.85(16)
_cod_database_code 1545750
_chemical_oxdiff_formula 'C48 H36 N3 O24 P3 S6'
_shelx_space_group_comment
;
The symmetry employed for this shelxl refinement is uniquely defined
by the following loop, which should always be used as a source of
symmetry information in preference to the above space-group names.
They are only intended as comments.
;
_reflns_odcompleteness_completeness 98.97
_reflns_odcompleteness_iscentric 1
_reflns_odcompleteness_theta 27.42
_olex2_refinement_description
;
1. Fixed Uiso
 At 1.2 times of:
  All C(H) groups, All C(H,H) groups
 At 1.5 times of:
  All C(H,H,H) groups, All C(H,H,H,H,H,H) groups
2. Others
 Sof(O4B)=1-FVAR(1)
 Sof(O4)=FVAR(1)
 Sof(C7B)=Sof(H7BA)=Sof(H7BB)=Sof(H8BD)=Sof(H8BE)=Sof(H8BF)=1-FVAR(2)
 Sof(C7)=Sof(H7A)=Sof(H7B)=Sof(H8AA)=Sof(H8AB)=Sof(H8AC)=FVAR(2)
 Sof(O8B)=1-FVAR(3)
 Sof(O8)=FVAR(3)
 Sof(O7B)=1-FVAR(4)
 Sof(O7)=FVAR(4)
 Sof(O3B)=1-FVAR(5)
 Sof(O3)=FVAR(5)
 Sof(O6B)=1-FVAR(6)
 Sof(O6)=FVAR(6)
 Sof(O24B)=1-FVAR(7)
 Sof(O24)=FVAR(7)
 Sof(C47A)=Sof(H47C)=Sof(H47D)=1-FVAR(8)
 Sof(C47)=Sof(H47A)=Sof(H47B)=FVAR(8)
 Sof(O23)=1-FVAR(9)
 Sof(O23B)=FVAR(9)
 Sof(C48)=Sof(H48D)=Sof(H48E)=Sof(H48F)=1-FVAR(10)
 Sof(C48A)=Sof(H48A)=Sof(H48B)=Sof(H48C)=FVAR(10)
 Sof(C15B)=Sof(H15C)=Sof(H15D)=Sof(H16D)=Sof(H16E)=Sof(H16F)=1-FVAR(11)
 Sof(C15)=Sof(H15A)=Sof(H15B)=Sof(H16A)=Sof(H16B)=Sof(H16C)=FVAR(11)
 Sof(C42B)=Sof(H42B)=Sof(C43B)=Sof(H43B)=Sof(C45B)=Sof(H45B)=Sof(C46B)=
 Sof(H46B)=1-FVAR(12)
 Sof(C42)=Sof(H42)=Sof(C43)=Sof(H43)=Sof(C45)=Sof(H45)=Sof(C46)=Sof(H46)=
 FVAR(12)
 Sof(O22B)=1-FVAR(13)
 Sof(O22)=FVAR(13)
 Sof(O2A)=1-FVAR(14)
 Sof(O2)=FVAR(14)
3.a Secondary CH2 refined with riding coordinates:
 C7(H7A,H7B), C7B(H7BA,H7BB), C15(H15A,H15B), C15B(H15C,H15D), C23(H23A,H23B),
 C31(H31A,H31B), C39(H39A,H39B), C47(H47A,H47B), C47A(H47C,H47D)
3.b Aromatic/amide H refined with riding coordinates:
 C2(H2), C3(H3), C5(H5), C6(H6), C10(H10), C11(H11), C13(H13), C14(H14),
 C18(H18), C19(H19), C21(H21), C22(H22), C26(H26), C27(H27), C29(H29), C30(H30),
  C34(H34), C35(H35), C37(H37), C38(H38), C42(H42), C42B(H42B), C43(H43),
 C43B(H43B), C45(H45), C45B(H45B), C46(H46), C46B(H46B)
3.c Idealised Me refined as rotating group:
 C8(H8AA,H8AB,H8AC), C8(H8BD,H8BE,H8BF), C16(H16A,H16B,H16C), C16(H16D,H16E,
 H16F), C24(H24A,H24B,H24C), C32(H32A,H32B,H32C), C40(H40A,H40B,H40C),
 C48A(H48A,H48B,H48C), C48(H48D,H48E,H48F)
;
_shelx_shelxl_version_number 2014/7
_olex2_submission_original_sample_id 316-331-1
_olex2_submission_special_instructions 'No special instructions were received'
_oxdiff_exptl_absorpt_empirical_details
;
Empirical correction (ABSPACK) includes:
- Absorption correction using spherical harmonics
- Frame scaling
- Detector area scaling
;
_oxdiff_exptl_absorpt_empirical_full_max 1.702
_oxdiff_exptl_absorpt_empirical_full_min 0.699

loop_
_space_group_symop_operation_xyz
'x, y, z'
'-x, y+1/2, -z+1/2'
'-x, -y, -z'
'x, -y-1/2, z-1/2'

loop_
_atom_site_label
_atom_site_type_symbol
_atom_site_fract_x
_atom_site_fract_y
_atom_site_fract_z
_atom_site_U_iso_or_equiv
_atom_site_adp_type
_atom_site_occupancy
_atom_site_site_symmetry_order
_atom_site_calc_flag
_atom_site_refinement_flags_posn
_atom_site_refinement_flags_occupancy
_atom_site_disorder_assembly
_atom_site_disorder_group
C1 C 0.54664(14) 0.67094(17) 0.43253(8) 0.0213(4) Uani 1 1 d . . . .
C2 C 0.62420(15) 0.62583(18) 0.45433(8) 0.0245(5) Uani 1 1 d . . . .
H2 H 0.6211 0.5786 0.4780 0.029 Uiso 1 1 calc R . . .
C3 C 0.70670(15) 0.65119(19) 0.44080(8) 0.0255(5) Uani 1 1 d . . . .
H3 H 0.7610 0.6211 0.4551 0.031 Uiso 1 1 calc R . . .
C4 C 0.70924(15) 0.72092(19) 0.40624(8) 0.0252(5) Uani 1 1 d . . . .
C5 C 0.63072(16) 0.76527(19) 0.38409(8) 0.0268(5) Uani 1 1 d . . . .
H5 H 0.6335 0.8120 0.3602 0.032 Uiso 1 1 calc R . . .
C6 C 0.54826(15) 0.73973(18) 0.39773(8) 0.0250(5) Uani 1 1 d . . . .
H6 H 0.4937 0.7691 0.3834 0.030 Uiso 1 1 calc R . . .
C7 C 0.8227(4) 0.9308(5) 0.4317(3) 0.047(2) Uani 0.507(10) 1 d . P A 1
H7A H 0.7569 0.9313 0.4335 0.056 Uiso 0.507(10) 1 calc R P A 1
H7B H 0.8342 0.9690 0.4047 0.056 Uiso 0.507(10) 1 calc R P A 1
C7B C 0.8660(6) 0.8615(8) 0.4623(3) 0.062(3) Uani 0.493(10) 1 d . P A 2
H7BA H 0.9242 0.8254 0.4706 0.075 Uiso 0.493(10) 1 calc R P A 2
H7BB H 0.8193 0.8291 0.4780 0.075 Uiso 0.493(10) 1 calc R P A 2
C8 C 0.8753(4) 0.9766(4) 0.47355(16) 0.0782(13) Uani 1 1 d . . . .
H8AA H 0.8652 0.9356 0.4996 0.117 Uiso 0.507(10) 1 calc GR P A 1
H8AB H 0.8547 1.0470 0.4774 0.117 Uiso 0.507(10) 1 calc GR P A 1
H8AC H 0.9399 0.9770 0.4707 0.117 Uiso 0.507(10) 1 calc GR P A 1
H8BD H 0.9110 1.0101 0.4527 0.117 Uiso 0.493(10) 1 calc GR P A 2
H8BE H 0.9056 0.9850 0.5043 0.117 Uiso 0.493(10) 1 calc GR P A 2
H8BF H 0.8151 1.0079 0.4709 0.117 Uiso 0.493(10) 1 calc GR P A 2
C9 C 0.47634(15) 0.36496(17) 0.43620(7) 0.0201(4) Uani 1 1 d . . . .
C10 C 0.56135(16) 0.3221(2) 0.43900(9) 0.0308(5) Uani 1 1 d . . . .
H10 H 0.6133 0.3603 0.4508 0.037 Uiso 1 1 calc R . . .
C11 C 0.56964(17) 0.2231(2) 0.42444(10) 0.0362(6) Uani 1 1 d . . . .
H11 H 0.6277 0.1925 0.4257 0.043 Uiso 1 1 calc R . . .
C12 C 0.49250(17) 0.16792(18) 0.40779(8) 0.0273(5) Uani 1 1 d . . . .
C13 C 0.40747(17) 0.21131(19) 0.40555(9) 0.0297(5) Uani 1 1 d . . . .
H13 H 0.3553 0.1732 0.3940 0.036 Uiso 1 1 calc R . . .
C14 C 0.39917(16) 0.31079(19) 0.42025(9) 0.0284(5) Uani 1 1 d . . . .
H14 H 0.3412 0.3414 0.4194 0.034 Uiso 1 1 calc R . . .
C15 C 0.6170(8) -0.0067(5) 0.4592(4) 0.066(3) Uani 0.61(2) 1 d . P B 1
H15A H 0.6258 0.0617 0.4732 0.079 Uiso 0.61(2) 1 calc R P B 1
H15B H 0.6619 -0.0162 0.4382 0.079 Uiso 0.61(2) 1 calc R P B 1
C15B C 0.559(2) -0.030(2) 0.4676(6) 0.104(10) Uani 0.39(2) 1 d . P B 2
H15C H 0.5530 0.0370 0.4826 0.125 Uiso 0.39(2) 1 calc R P B 2
H15D H 0.5005 -0.0658 0.4662 0.125 Uiso 0.39(2) 1 calc R P B 2
C16 C 0.6266(3) -0.0886(4) 0.49405(13) 0.0692(11) Uani 1 1 d . . . .
H16A H 0.5705 -0.0937 0.5075 0.104 Uiso 0.61(2) 1 calc GR P B 1
H16B H 0.6768 -0.0716 0.5173 0.104 Uiso 0.61(2) 1 calc GR P B 1
H16C H 0.6389 -0.1542 0.4803 0.104 Uiso 0.61(2) 1 calc GR P B 1
H16D H 0.6862 -0.0586 0.4923 0.104 Uiso 0.39(2) 1 calc GR P B 2
H16E H 0.6253 -0.1591 0.4828 0.104 Uiso 0.39(2) 1 calc GR P B 2
H16F H 0.6148 -0.0887 0.5252 0.104 Uiso 0.39(2) 1 calc GR P B 2
C17 C 0.32566(17) 0.6713(2) 0.30065(9) 0.0293(5) Uani 1 1 d . . . .
C18 C 0.3671(2) 0.6169(2) 0.26957(10) 0.0386(6) Uani 1 1 d . . . .
H18 H 0.3499 0.5483 0.2621 0.046 Uiso 1 1 calc R . . .
C19 C 0.4345(2) 0.6650(2) 0.24952(11) 0.0416(7) Uani 1 1 d . . . .
H19 H 0.4637 0.6299 0.2279 0.050 Uiso 1 1 calc R . . .
C20 C 0.45861(19) 0.7652(2) 0.26159(9) 0.0336(6) Uani 1 1 d . . . .
C21 C 0.41490(19) 0.8199(2) 0.29180(9) 0.0336(6) Uani 1 1 d . . . .
H21 H 0.4313 0.8888 0.2990 0.040 Uiso 1 1 calc R . . .
C22 C 0.34696(19) 0.7725(2) 0.31129(9) 0.0334(6) Uani 1 1 d . . . .
H22 H 0.3154 0.8088 0.3317 0.040 Uiso 1 1 calc R . . .
C23 C 0.4366(3) 0.9095(3) 0.17535(11) 0.0685(12) Uani 1 1 d . . . .
H23A H 0.3907 0.8575 0.1803 0.082 Uiso 1 1 calc R . . .
H23B H 0.4687 0.8861 0.1505 0.082 Uiso 1 1 calc R . . .
C24 C 0.3928(3) 1.0096(4) 0.16433(15) 0.0776(13) Uani 1 1 d . . . .
H24A H 0.3590 1.0303 0.1886 0.116 Uiso 1 1 calc GR . . .
H24B H 0.3513 1.0037 0.1364 0.116 Uiso 1 1 calc GR . . .
H24C H 0.4392 1.0610 0.1608 0.116 Uiso 1 1 calc GR . . .
C25 C 0.19464(18) 0.3948(2) 0.30596(10) 0.0347(6) Uani 1 1 d . . . .
C26 C 0.1710(2) 0.4184(4) 0.26194(11) 0.0648(12) Uani 1 1 d . . . .
H26 H 0.2074 0.4634 0.2472 0.078 Uiso 1 1 calc R . . .
C27 C 0.0932(2) 0.3760(4) 0.23881(11) 0.0660(12) Uani 1 1 d . . . .
H27 H 0.0761 0.3921 0.2081 0.079 Uiso 1 1 calc R . . .
C28 C 0.0413(2) 0.3117(3) 0.25993(11) 0.0449(7) Uani 1 1 d . . . .
C29 C 0.0662(2) 0.2858(3) 0.30438(13) 0.0560(10) Uani 1 1 d . . . .
H29 H 0.0302 0.2398 0.3189 0.067 Uiso 1 1 calc R . . .
C30 C 0.1444(2) 0.3279(2) 0.32760(12) 0.0516(9) Uani 1 1 d . . . .
H30 H 0.1629 0.3105 0.3581 0.062 Uiso 1 1 calc R . . .
C31 C 0.0238(3) 0.1338(4) 0.18692(14) 0.0684(11) Uani 1 1 d . . . .
H31A H 0.0806 0.1730 0.1947 0.082 Uiso 1 1 calc R . . .
H31B H -0.0069 0.1599 0.1580 0.082 Uiso 1 1 calc R . . .
C32 C 0.0452(4) 0.0226(4) 0.1826(2) 0.0861(15) Uani 1 1 d . . . .
H32A H 0.0721 -0.0041 0.2118 0.129 Uiso 1 1 calc GR . . .
H32B H 0.0880 0.0141 0.1609 0.129 Uiso 1 1 calc GR . . .
H32C H -0.0105 -0.0151 0.1723 0.129 Uiso 1 1 calc GR . . .
C33 C 0.16720(16) 0.74308(19) 0.43878(9) 0.0269(5) Uani 1 1 d . . . .
C34 C 0.24717(17) 0.7975(2) 0.43832(11) 0.0364(6) Uani 1 1 d . . . .
H34 H 0.3039 0.7674 0.4491 0.044 Uiso 1 1 calc R . . .
C35 C 0.24209(18) 0.8972(2) 0.42164(11) 0.0376(6) Uani 1 1 d . . . .
H35 H 0.2957 0.9358 0.4205 0.045 Uiso 1 1 calc R . . .
C36 C 0.15855(18) 0.9395(2) 0.40681(9) 0.0315(5) Uani 1 1 d . . . .
C37 C 0.07960(18) 0.8842(2) 0.40749(11) 0.0395(6) Uani 1 1 d . . . .
H37 H 0.0227 0.9141 0.3969 0.047 Uiso 1 1 calc R . . .
C38 C 0.08428(17) 0.7855(2) 0.42369(10) 0.0374(6) Uani 1 1 d . . . .
H38 H 0.0306 0.7468 0.4244 0.045 Uiso 1 1 calc R . . .
C39 C 0.1876(3) 1.0356(3) 0.31003(13) 0.0601(10) Uani 1 1 d . . . .
H39A H 0.1249 1.0559 0.2983 0.072 Uiso 1 1 calc R . . .
H39B H 0.1905 0.9599 0.3119 0.072 Uiso 1 1 calc R . . .
C40 C 0.2533(3) 1.0754(4) 0.27982(16) 0.0788(13) Uani 1 1 d . . . .
H40A H 0.2470 1.1499 0.2768 0.118 Uiso 1 1 calc GR . . .
H40B H 0.2401 1.0435 0.2502 0.118 Uiso 1 1 calc GR . . .
H40C H 0.3152 1.0586 0.2929 0.118 Uiso 1 1 calc GR . . .
C41 C 0.09065(15) 0.4231(2) 0.45378(8) 0.0256(5) Uani 1 1 d . . . .
C42 C 0.0201(7) 0.4782(10) 0.4342(5) 0.046(3) Uani 0.55(3) 1 d . P C 1
H42 H 0.0281 0.5477 0.4262 0.055 Uiso 0.55(3) 1 calc R P C 1
C42B C 0.0146(7) 0.4891(8) 0.4532(6) 0.033(3) Uani 0.45(3) 1 d . P C 2
H42B H 0.0217 0.5595 0.4608 0.040 Uiso 0.45(3) 1 calc R P C 2
C43 C -0.0651(9) 0.4320(12) 0.4255(5) 0.040(3) Uani 0.55(3) 1 d . P C 1
H43 H -0.1156 0.4721 0.4133 0.048 Uiso 0.55(3) 1 calc R P C 1
C43B C -0.0702(12) 0.4464(15) 0.4410(7) 0.042(3) Uani 0.45(3) 1 d . P C 2
H43B H -0.1228 0.4880 0.4375 0.050 Uiso 0.45(3) 1 calc R P C 2
C44 C -0.07669(17) 0.3372(2) 0.43379(9) 0.0348(6) Uani 1 1 d . . . .
C45 C -0.0038(5) 0.2730(6) 0.4555(6) 0.042(2) Uani 0.55(3) 1 d . P C 1
H45 H -0.0143 0.2039 0.4633 0.050 Uiso 0.55(3) 1 calc R P C 1
C45B C -0.0035(7) 0.2839(9) 0.4333(7) 0.042(3) Uani 0.45(3) 1 d . P C 2
H45B H -0.0079 0.2137 0.4250 0.051 Uiso 0.45(3) 1 calc R P C 2
C46 C 0.0800(6) 0.3157(8) 0.4641(4) 0.0340(19) Uani 0.55(3) 1 d . P C 1
H46 H 0.1304 0.2760 0.4767 0.041 Uiso 0.55(3) 1 calc R P C 1
C46B C 0.0825(7) 0.3286(9) 0.4452(7) 0.042(3) Uani 0.45(3) 1 d . P C 2
H46B H 0.1351 0.2870 0.4467 0.050 Uiso 0.45(3) 1 calc R P C 2
C47 C -0.1660(5) 0.1978(7) 0.3468(3) 0.078(3) Uani 0.610(12) 1 d . P D 1
H47A H -0.1106 0.2378 0.3442 0.093 Uiso 0.610(12) 1 calc R P D 1
H47B H -0.2189 0.2379 0.3330 0.093 Uiso 0.610(12) 1 calc R P D 1
C47A C -0.2365(7) 0.1789(9) 0.3423(3) 0.058(4) Uani 0.390(12) 1 d . P D 2
H47C H -0.2964 0.1830 0.3530 0.070 Uiso 0.390(12) 1 calc R P D 2
H47D H -0.2442 0.2018 0.3107 0.070 Uiso 0.390(12) 1 calc R P D 2
C48A C -0.2075(11) 0.0758(9) 0.3442(5) 0.123(6) Uani 0.63(2) 1 d . P D 2
H48A H -0.1550 0.0685 0.3281 0.184 Uiso 0.63(2) 1 calc GR P D 2
H48B H -0.2567 0.0318 0.3303 0.184 Uiso 0.63(2) 1 calc GR P D 2
H48C H -0.1908 0.0555 0.3755 0.184 Uiso 0.63(2) 1 calc GR P D 2
C48 C -0.1623(7) 0.0951(8) 0.3224(4) 0.049(4) Uani 0.37(2) 1 d . P D 1
H48D H -0.1115 0.0545 0.3371 0.074 Uiso 0.37(2) 1 calc GR P D 1
H48E H -0.1541 0.1075 0.2912 0.074 Uiso 0.37(2) 1 calc GR P D 1
H48F H -0.2189 0.0577 0.3235 0.074 Uiso 0.37(2) 1 calc GR P D 1
N1 N 0.32413(13) 0.55545(16) 0.46237(7) 0.0235(4) Uani 1 1 d . . . .
N2 N 0.38088(13) 0.54446(15) 0.38079(7) 0.0222(4) Uani 1 1 d . . . .
N3 N 0.20121(13) 0.53969(16) 0.38793(7) 0.0241(4) Uani 1 1 d . . . .
O1 O 0.46336(10) 0.65078(12) 0.44771(6) 0.0231(3) Uani 1 1 d . . . .
O2 O 0.880(2) 0.688(5) 0.411(2) 0.031(7) Uani 0.23(13) 1 d . P E 1
O2A O 0.8746(10) 0.666(2) 0.3989(14) 0.047(4) Uani 0.77(13) 1 d . P E 2
O3 O 0.8047(9) 0.812(4) 0.3508(13) 0.043(5) Uani 0.52(12) 1 d . P E 1
O3B O 0.8043(9) 0.775(5) 0.3443(5) 0.042(6) Uani 0.48(12) 1 d . P E 2
O4 O 0.8568(4) 0.8259(7) 0.4308(5) 0.037(2) Uani 0.56(3) 1 d . P A 1
O4B O 0.8391(8) 0.8595(13) 0.4132(5) 0.040(4) Uani 0.44(3) 1 d . P A 2
O5 O 0.47483(11) 0.46567(12) 0.45127(5) 0.0229(3) Uani 1 1 d . . . .
O6 O 0.4217(4) 0.0033(10) 0.3693(9) 0.047(3) Uani 0.75(7) 1 d . P F 1
O6B O 0.4210(12) -0.014(2) 0.388(2) 0.041(8) Uani 0.25(7) 1 d . P F 2
O7 O 0.5826(9) 0.0365(4) 0.3673(5) 0.080(4) Uani 0.80(3) 1 d . P F 1
O7B O 0.536(3) 0.0374(11) 0.3474(8) 0.053(8) Uani 0.20(3) 1 d . P F 2
O8 O 0.5236(3) -0.0173(2) 0.43544(13) 0.0422(13) Uani 0.717(11) 1 d . P B 1
O8B O 0.5782(8) -0.0107(6) 0.4219(3) 0.047(4) Uani 0.283(11) 1 d . P B 2
O9 O 0.25777(12) 0.62584(15) 0.32168(6) 0.0314(4) Uani 1 1 d . . . .
O10 O 0.61194(17) 0.8648(2) 0.27224(9) 0.0585(7) Uani 1 1 d . . . .
O11 O 0.5739(2) 0.75972(19) 0.20416(10) 0.0683(8) Uani 1 1 d . . . .
O12 O 0.50027(16) 0.92343(16) 0.21593(7) 0.0412(5) Uani 1 1 d . . . .
O13 O 0.27531(12) 0.43455(14) 0.32915(6) 0.0326(4) Uani 1 1 d . . . .
O14 O -0.08278(18) 0.3142(2) 0.19079(10) 0.0710(8) Uani 1 1 d . . . .
O15 O -0.1255(2) 0.2524(4) 0.26063(12) 0.126(2) Uani 1 1 d . . . .
O16 O -0.03413(18) 0.1483(2) 0.22146(8) 0.0600(7) Uani 1 1 d . . . .
O17 O 0.16651(11) 0.64480(14) 0.45684(6) 0.0297(4) Uani 1 1 d . . . .
O18 O 0.05915(15) 1.09043(19) 0.37282(9) 0.0529(6) Uani 1 1 d . . . .
O19 O 0.19474(17) 1.13126(17) 0.42604(9) 0.0532(6) Uani 1 1 d . . . .
O20 O 0.21479(15) 1.08115(17) 0.35410(8) 0.0456(5) Uani 1 1 d . . . .
O21 O 0.17841(11) 0.46160(14) 0.46559(6) 0.0285(4) Uani 1 1 d . . . .
O22 O -0.2473(2) 0.3557(3) 0.4026(2) 0.0632(19) Uani 0.787(16) 1 d . P G 1
O22B O -0.2409(11) 0.3746(16) 0.4349(11) 0.102(9) Uani 0.213(16) 1 d . P G 2
O23 O -0.2084(10) 0.2332(17) 0.4662(5) 0.042(4) Uani 0.27(6) 1 d . P G 1
O23B O -0.2034(4) 0.2110(12) 0.4487(12) 0.081(6) Uani 0.73(6) 1 d . P G 2
O24 O -0.1732(3) 0.1785(4) 0.39323(19) 0.0538(19) Uani 0.519(11) 1 d . P D 1
O24B O -0.1718(5) 0.2514(8) 0.3700(2) 0.100(4) Uani 0.481(11) 1 d . P D 2
P1 P 0.40450(4) 0.55232(4) 0.43324(2) 0.01942(13) Uani 1 1 d . . . .
P2 P 0.27953(4) 0.53692(5) 0.35745(2) 0.02207(13) Uani 1 1 d . . . .
P3 P 0.22194(4) 0.55160(5) 0.44044(2) 0.02159(13) Uani 1 1 d . . . .
S1 S 0.81528(4) 0.75357(5) 0.39085(2) 0.03081(15) Uani 1 1 d . . . .
S2 S 0.50440(5) 0.04155(5) 0.38978(3) 0.03845(17) Uani 1 1 d . . . .
S3 S 0.54697(5) 0.82523(6) 0.23767(3) 0.04254(18) Uani 1 1 d . . . .
S4 S -0.05911(5) 0.25877(9) 0.23091(3) 0.0574(3) Uani 1 1 d . . . .
S5 S 0.15092(5) 1.06900(6) 0.39039(3) 0.04025(18) Uani 1 1 d . . . .
S6 S -0.18518(5) 0.28257(8) 0.42043(3) 0.0545(2) Uani 1 1 d . . . .

loop_
_atom_site_aniso_label
_atom_site_aniso_U_11
_atom_site_aniso_U_22
_atom_site_aniso_U_33
_atom_site_aniso_U_23
_atom_site_aniso_U_13
_atom_site_aniso_U_12
C1 0.0171(10) 0.0187(10) 0.0287(11) -0.0039(9) 0.0050(8) -0.0050(8)
C2 0.0214(10) 0.0238(11) 0.0277(11) 0.0036(9) 0.0010(9) -0.0042(9)
C3 0.0173(10) 0.0261(12) 0.0318(12) 0.0047(10) -0.0009(9) -0.0013(9)
C4 0.0184(10) 0.0261(12) 0.0312(12) 0.0019(10) 0.0039(9) -0.0035(9)
C5 0.0235(11) 0.0258(12) 0.0305(12) 0.0053(10) 0.0017(9) -0.0026(9)
C6 0.0187(10) 0.0219(11) 0.0332(12) 0.0019(9) -0.0007(9) -0.0001(8)
C7 0.043(3) 0.029(3) 0.066(5) 0.002(3) -0.005(3) 0.002(2)
C7B 0.054(4) 0.091(7) 0.044(4) -0.016(4) 0.014(3) -0.023(4)
C8 0.094(3) 0.075(3) 0.067(3) -0.022(2) 0.012(2) -0.028(3)
C9 0.0217(10) 0.0192(10) 0.0192(10) -0.0005(8) 0.0024(8) -0.0024(8)
C10 0.0182(11) 0.0295(13) 0.0446(15) -0.0104(11) 0.0042(10) -0.0035(9)
C11 0.0203(11) 0.0312(14) 0.0580(18) -0.0127(12) 0.0084(11) 0.0000(10)
C12 0.0305(12) 0.0209(11) 0.0315(12) -0.0055(9) 0.0079(10) -0.0032(9)
C13 0.0244(11) 0.0236(12) 0.0384(13) -0.0009(10) -0.0055(10) -0.0053(9)
C14 0.0196(11) 0.0218(11) 0.0418(14) 0.0030(10) -0.0034(10) -0.0012(9)
C15 0.064(5) 0.042(3) 0.083(6) 0.010(3) -0.027(4) -0.007(3)
C15B 0.15(2) 0.104(14) 0.068(9) 0.033(8) 0.047(11) 0.086(16)
C16 0.080(3) 0.076(3) 0.050(2) 0.002(2) 0.0026(19) 0.023(2)
C17 0.0266(11) 0.0307(13) 0.0308(12) 0.0108(10) 0.0049(9) 0.0060(10)
C18 0.0463(16) 0.0230(13) 0.0499(16) 0.0027(12) 0.0190(13) 0.0020(11)
C19 0.0527(17) 0.0257(13) 0.0520(17) 0.0033(12) 0.0276(14) 0.0048(12)
C20 0.0391(14) 0.0284(13) 0.0351(14) 0.0085(11) 0.0116(11) 0.0039(11)
C21 0.0411(14) 0.0271(13) 0.0328(13) 0.0009(10) 0.0060(11) 0.0006(11)
C22 0.0377(14) 0.0354(14) 0.0279(12) -0.0004(11) 0.0075(10) 0.0072(11)
C23 0.110(3) 0.060(2) 0.0310(16) 0.0086(16) -0.0064(19) -0.016(2)
C24 0.083(3) 0.081(3) 0.064(3) 0.031(2) -0.008(2) -0.004(2)
C25 0.0264(12) 0.0343(14) 0.0405(14) -0.0142(12) -0.0059(11) 0.0015(10)
C26 0.0446(18) 0.122(4) 0.0281(15) -0.0135(19) 0.0061(13) -0.035(2)
C27 0.0424(18) 0.127(4) 0.0279(15) -0.0164(19) 0.0020(13) -0.030(2)
C28 0.0307(14) 0.0561(19) 0.0444(16) -0.0185(14) -0.0074(12) -0.0014(13)
C29 0.0530(19) 0.0398(17) 0.066(2) 0.0126(16) -0.0247(17) -0.0160(15)
C30 0.0521(18) 0.0330(15) 0.060(2) 0.0139(14) -0.0275(16) -0.0100(13)
C31 0.077(3) 0.074(3) 0.056(2) 0.000(2) 0.017(2) -0.026(2)
C32 0.086(3) 0.054(3) 0.113(4) 0.012(3) -0.007(3) -0.010(2)
C33 0.0222(11) 0.0245(12) 0.0352(13) -0.0047(10) 0.0080(9) -0.0014(9)
C34 0.0193(11) 0.0268(13) 0.0628(18) -0.0016(12) 0.0043(11) -0.0004(10)
C35 0.0229(12) 0.0270(13) 0.0629(19) -0.0035(12) 0.0057(12) -0.0035(10)
C36 0.0276(12) 0.0283(13) 0.0385(14) -0.0002(11) 0.0040(10) 0.0008(10)
C37 0.0223(12) 0.0419(16) 0.0528(17) 0.0081(13) -0.0009(11) 0.0017(11)
C38 0.0198(11) 0.0405(15) 0.0515(17) 0.0055(13) 0.0030(11) -0.0046(11)
C39 0.070(2) 0.055(2) 0.055(2) -0.0034(17) 0.0064(18) -0.0219(19)
C40 0.071(3) 0.104(4) 0.065(3) -0.001(3) 0.021(2) -0.025(3)
C41 0.0174(10) 0.0324(13) 0.0271(11) 0.0044(10) 0.0032(8) -0.0069(9)
C42 0.024(3) 0.053(5) 0.059(6) 0.028(5) -0.004(4) -0.008(3)
C42B 0.024(3) 0.023(3) 0.057(7) 0.003(4) 0.021(4) -0.003(2)
C43 0.018(4) 0.050(6) 0.051(6) 0.016(5) -0.003(4) -0.004(3)
C43B 0.022(4) 0.040(5) 0.067(10) 0.006(7) 0.020(6) -0.001(3)
C44 0.0194(11) 0.0497(17) 0.0359(14) -0.0076(12) 0.0058(10) -0.0091(11)
C45 0.029(3) 0.026(3) 0.067(7) 0.002(4) -0.006(4) -0.006(2)
C45B 0.031(4) 0.031(4) 0.062(8) -0.009(5) -0.004(5) -0.012(3)
C46 0.024(3) 0.023(3) 0.055(5) 0.006(3) 0.004(3) -0.004(2)
C46B 0.019(3) 0.023(4) 0.082(10) 0.008(5) 0.003(5) -0.002(3)
C47 0.050(4) 0.102(6) 0.078(5) -0.011(5) -0.003(4) -0.021(4)
C47A 0.048(6) 0.081(8) 0.047(5) -0.020(5) 0.011(4) -0.031(5)
C48A 0.155(13) 0.107(9) 0.103(9) -0.022(7) 0.006(9) -0.038(8)
C48 0.049(6) 0.052(6) 0.048(6) -0.017(4) 0.012(4) -0.011(4)
N1 0.0175(9) 0.0287(10) 0.0242(9) -0.0024(8) 0.0026(7) -0.0051(7)
N2 0.0182(9) 0.0220(9) 0.0264(10) 0.0010(8) 0.0030(7) -0.0005(7)
N3 0.0170(9) 0.0262(10) 0.0283(10) 0.0026(8) 0.0003(7) -0.0018(7)
O1 0.0174(7) 0.0205(8) 0.0321(8) -0.0042(7) 0.0056(6) -0.0042(6)
O2 0.018(5) 0.021(11) 0.053(14) -0.003(8) 0.008(7) 0.000(5)
O2A 0.025(2) 0.036(5) 0.083(9) 0.008(6) 0.020(4) 0.002(3)
O3 0.032(3) 0.050(10) 0.050(7) 0.020(7) 0.009(3) -0.006(4)
O3B 0.028(3) 0.065(16) 0.037(3) 0.007(5) 0.012(2) -0.006(5)
O4 0.025(2) 0.032(3) 0.053(5) 0.009(3) 0.000(2) -0.0051(18)
O4B 0.033(3) 0.042(6) 0.044(5) 0.004(5) 0.008(3) -0.016(4)
O5 0.0198(7) 0.0194(8) 0.0282(8) -0.0017(6) -0.0020(6) -0.0011(6)
O6 0.056(2) 0.032(3) 0.049(7) -0.013(4) -0.009(2) -0.0052(17)
O6B 0.050(6) 0.024(6) 0.046(19) -0.007(8) -0.002(7) -0.005(4)
O7 0.078(6) 0.046(2) 0.133(8) -0.043(3) 0.072(6) -0.017(2)
O7B 0.080(18) 0.027(6) 0.056(11) -0.007(6) 0.027(11) -0.012(7)
O8 0.042(2) 0.0277(15) 0.056(2) -0.0110(14) 0.0060(17) 0.0023(13)
O8B 0.045(7) 0.034(4) 0.061(6) -0.008(4) 0.003(5) 0.015(4)
O9 0.0254(8) 0.0373(10) 0.0321(9) 0.0132(8) 0.0060(7) 0.0073(7)
O10 0.0489(13) 0.0585(15) 0.0683(16) 0.0260(13) 0.0083(12) -0.0080(11)
O11 0.0843(19) 0.0425(13) 0.092(2) -0.0004(13) 0.0633(17) -0.0026(13)
O12 0.0603(13) 0.0309(10) 0.0327(10) 0.0064(8) 0.0071(9) -0.0047(9)
O13 0.0253(9) 0.0322(10) 0.0376(10) -0.0119(8) -0.0059(7) 0.0024(7)
O14 0.0555(15) 0.0696(18) 0.0758(18) -0.0162(14) -0.0359(14) 0.0097(13)
O15 0.0444(16) 0.261(6) 0.075(2) -0.079(3) 0.0107(15) -0.044(2)
O16 0.0563(14) 0.0690(17) 0.0526(14) -0.0082(12) -0.0011(11) -0.0223(13)
O17 0.0235(8) 0.0265(9) 0.0416(10) -0.0008(8) 0.0135(7) -0.0015(7)
O18 0.0387(12) 0.0456(13) 0.0720(16) 0.0148(12) -0.0008(11) 0.0076(10)
O19 0.0575(14) 0.0310(11) 0.0676(15) -0.0035(10) -0.0039(12) 0.0040(10)
O20 0.0402(11) 0.0398(11) 0.0558(13) 0.0045(10) 0.0027(10) -0.0092(9)
O21 0.0183(8) 0.0322(9) 0.0337(9) 0.0097(7) -0.0011(7) -0.0076(7)
O22 0.0216(15) 0.083(3) 0.080(4) 0.019(2) -0.0119(16) -0.0158(14)
O22B 0.064(10) 0.135(16) 0.10(2) 0.001(12) -0.026(9) -0.068(11)
O23 0.039(5) 0.068(7) 0.023(9) -0.028(5) 0.014(3) -0.027(5)
O23B 0.042(2) 0.066(5) 0.132(15) 0.017(7) 0.008(4) -0.033(2)
O24 0.047(3) 0.051(3) 0.062(3) -0.007(2) 0.003(2) -0.017(2)
O24B 0.098(5) 0.142(9) 0.053(4) -0.030(5) -0.016(4) -0.080(5)
P1 0.0154(2) 0.0181(3) 0.0247(3) -0.0008(2) 0.0023(2) -0.0027(2)
P2 0.0199(3) 0.0215(3) 0.0242(3) 0.0005(2) 0.0006(2) 0.0007(2)
P3 0.0158(3) 0.0216(3) 0.0274(3) 0.0017(2) 0.0035(2) -0.0031(2)
S1 0.0193(3) 0.0346(3) 0.0392(3) 0.0075(3) 0.0064(2) -0.0033(2)
S2 0.0372(4) 0.0271(3) 0.0523(4) -0.0129(3) 0.0106(3) -0.0018(3)
S3 0.0478(4) 0.0320(4) 0.0518(4) 0.0102(3) 0.0213(3) 0.0000(3)
S4 0.0316(4) 0.0878(7) 0.0497(5) -0.0263(5) -0.0057(3) -0.0103(4)
S5 0.0352(4) 0.0313(3) 0.0535(4) 0.0054(3) 0.0031(3) 0.0040(3)
S6 0.0224(3) 0.0720(6) 0.0688(6) -0.0206(5) 0.0054(3) -0.0162(4)

loop_
_atom_type_symbol
_atom_type_description
_atom_type_scat_dispersion_real
_atom_type_scat_dispersion_imag
_atom_type_scat_source
C C 0.0033 0.0016 'International Tables Vol C Tables 4.2.6.8 and 6.1.1.4'
H H 0.0000 0.0000 'International Tables Vol C Tables 4.2.6.8 and 6.1.1.4'
N N 0.0061 0.0033 'International Tables Vol C Tables 4.2.6.8 and 6.1.1.4'
O O 0.0106 0.0060 'International Tables Vol C Tables 4.2.6.8 and 6.1.1.4'
P P 0.1023 0.0942 'International Tables Vol C Tables 4.2.6.8 and 6.1.1.4'
S S 0.1246 0.1234 'International Tables Vol C Tables 4.2.6.8 and 6.1.1.4'

loop_
_geom_angle_atom_site_label_1
_geom_angle_atom_site_label_2
_geom_angle_atom_site_label_3
_geom_angle
C2 C1 C6 122.5(2)
C2 C1 O1 119.0(2)
C6 C1 O1 118.3(2)
C1 C2 H2 120.7
C1 C2 C3 118.5(2)
C3 C2 H2 120.7
C2 C3 H3 120.3
C4 C3 C2 119.5(2)
C4 C3 H3 120.3
C3 C4 C5 121.7(2)
C3 C4 S1 118.22(18)
C5 C4 S1 120.03(19)
C4 C5 H5 120.7
C6 C5 C4 118.6(2)
C6 C5 H5 120.7
C1 C6 C5 119.1(2)
C1 C6 H6 120.4
C5 C6 H6 120.4
H7A C7 H7B 109.0
C8 C7 H7A 111.0
C8 C7 H7B 111.0
O4 C7 H7A 111.0
O4 C7 H7B 111.0
O4 C7 C8 104.0(6)
H7BA C7B H7BB 109.0
C8 C7B H7BA 111.0
C8 C7B H7BB 111.0
O4B C7B H7BA 111.0
O4B C7B H7BB 111.0
O4B C7B C8 104.0(9)
C7 C8 H8AA 109.5
C7 C8 H8AB 109.5
C7 C8 H8AC 109.5
C7B C8 H8BD 109.5
C7B C8 H8BE 109.5
C7B C8 H8BF 109.5
H8AA C8 H8AB 109.5
H8AA C8 H8AC 109.5
H8AB C8 H8AC 109.5
H8BD C8 H8BE 109.5
H8BD C8 H8BF 109.5
H8BE C8 H8BF 109.5
C10 C9 C14 122.1(2)
C10 C9 O5 114.7(2)
C14 C9 O5 123.2(2)
C9 C10 H10 120.6
C11 C10 C9 118.9(2)
C11 C10 H10 120.6
C10 C11 H11 120.2
C10 C11 C12 119.7(2)
C12 C11 H11 120.2
C11 C12 S2 119.0(2)
C13 C12 C11 121.0(2)
C13 C12 S2 120.05(19)
C12 C13 H13 120.3
C12 C13 C14 119.3(2)
C14 C13 H13 120.3
C9 C14 C13 119.1(2)
C9 C14 H14 120.5
C13 C14 H14 120.5
H15A C15 H15B 108.8
C16 C15 H15A 110.6
C16 C15 H15B 110.6
O8 C15 H15A 110.6
O8 C15 H15B 110.6
O8 C15 C16 105.6(7)
H15C C15B H15D 107.7
C16 C15B H15C 108.8
C16 C15B H15D 108.8
C16 C15B O8B 114.0(15)
O8B C15B H15C 108.8
O8B C15B H15D 108.8
C15 C16 H16A 109.5
C15 C16 H16B 109.5
C15 C16 H16C 109.5
C15B C16 H16D 109.5
C15B C16 H16E 109.5
C15B C16 H16F 109.5
H16A C16 H16B 109.5
H16A C16 H16C 109.5
H16B C16 H16C 109.5
H16D C16 H16E 109.5
H16D C16 H16F 109.5
H16E C16 H16F 109.5
C18 C17 O9 120.4(2)
C22 C17 C18 122.4(2)
C22 C17 O9 117.2(2)
C17 C18 H18 120.8
C17 C18 C19 118.5(3)
C19 C18 H18 120.8
C18 C19 H19 120.4
C18 C19 C20 119.2(3)
C20 C19 H19 120.4
C19 C20 S3 119.4(2)
C21 C20 C19 121.9(3)
C21 C20 S3 118.8(2)
C20 C21 H21 120.5
C22 C21 C20 118.9(3)
C22 C21 H21 120.5
C17 C22 H22 120.5
C21 C22 C17 119.1(2)
C21 C22 H22 120.5
H23A C23 H23B 108.5
C24 C23 H23A 110.3
C24 C23 H23B 110.3
O12 C23 H23A 110.3
O12 C23 H23B 110.3
O12 C23 C24 107.3(3)
C23 C24 H24A 109.5
C23 C24 H24B 109.5
C23 C24 H24C 109.5
H24A C24 H24B 109.5
H24A C24 H24C 109.5
H24B C24 H24C 109.5
C26 C25 C30 121.4(3)
C26 C25 O13 119.5(3)
C30 C25 O13 118.9(3)
C25 C26 H26 120.4
C25 C26 C27 119.3(3)
C27 C26 H26 120.4
C26 C27 H27 119.9
C28 C27 C26 120.2(3)
C28 C27 H27 119.9
C27 C28 C29 120.7(3)
C27 C28 S4 120.5(3)
C29 C28 S4 118.8(3)
C28 C29 H29 120.4
C28 C29 C30 119.2(3)
C30 C29 H29 120.4
C25 C30 C29 119.2(3)
C25 C30 H30 120.4
C29 C30 H30 120.4
H31A C31 H31B 108.2
C32 C31 H31A 109.7
C32 C31 H31B 109.7
O16 C31 H31A 109.7
O16 C31 H31B 109.7
O16 C31 C32 110.0(4)
C31 C32 H32A 109.5
C31 C32 H32B 109.5
C31 C32 H32C 109.5
H32A C32 H32B 109.5
H32A C32 H32C 109.5
H32B C32 H32C 109.5
C34 C33 O17 121.7(2)
C38 C33 C34 121.8(2)
C38 C33 O17 116.5(2)
C33 C34 H34 120.8
C33 C34 C35 118.4(2)
C35 C34 H34 120.8
C34 C35 H35 120.2
C36 C35 C34 119.5(2)
C36 C35 H35 120.2
C35 C36 C37 121.3(3)
C35 C36 S5 119.8(2)
C37 C36 S5 118.8(2)
C36 C37 H37 120.3
C38 C37 C36 119.4(2)
C38 C37 H37 120.3
C33 C38 C37 119.6(2)
C33 C38 H38 120.2
C37 C38 H38 120.2
H39A C39 H39B 108.6
C40 C39 H39A 110.4
C40 C39 H39B 110.4
O20 C39 H39A 110.4
O20 C39 H39B 110.4
O20 C39 C40 106.4(3)
C39 C40 H40A 109.5
C39 C40 H40B 109.5
C39 C40 H40C 109.5
H40A C40 H40B 109.5
H40A C40 H40C 109.5
H40B C40 H40C 109.5
C42 C41 C46 120.6(6)
C42 C41 O21 124.7(5)
C46B C41 C42B 122.3(7)
C46B C41 O21 117.5(5)
O21 C41 C42B 120.2(5)
O21 C41 C46 114.7(4)
C41 C42 H42 120.3
C41 C42 C43 119.3(9)
C43 C42 H42 120.3
C41 C42B H42B 121.4
C43B C42B C41 117.3(10)
C43B C42B H42B 121.4
C42 C43 H43 119.2
C44 C43 C42 121.6(10)
C44 C43 H43 119.2
C42B C43B H43B 120.7
C42B C43B C44 118.6(13)
C44 C43B H43B 120.7
C43 C44 C45 122.2(7)
C43 C44 S6 119.4(6)
C43B C44 S6 118.4(7)
C45 C44 S6 118.4(4)
C45B C44 C43B 119.5(8)
C45B C44 S6 121.9(5)
C44 C45 H45 121.3
C46 C45 C44 117.4(7)
C46 C45 H45 121.3
C44 C45B H45B 119.5
C44 C45B C46B 120.9(9)
C46B C45B H45B 119.5
C41 C46 H46 120.7
C45 C46 C41 118.7(7)
C45 C46 H46 120.7
C41 C46B C45B 121.0(10)
C41 C46B H46B 119.5
C45B C46B H46B 119.5
H47A C47 H47B 108.3
C48 C47 H47A 109.9
C48 C47 H47B 109.9
O24 C47 H47A 109.9
O24 C47 H47B 109.9
O24 C47 C48 108.9(8)
H47C C47A H47D 107.7
C48A C47A H47C 108.8
C48A C47A H47D 108.8
C48A C47A O24B 113.7(10)
O24B C47A H47C 108.8
O24B C47A H47D 108.8
C47A C48A H48A 109.5
C47A C48A H48B 109.5
C47A C48A H48C 109.5
H48A C48A H48B 109.5
H48A C48A H48C 109.5
H48B C48A H48C 109.5
C47 C48 H48D 109.5
C47 C48 H48E 109.5
C47 C48 H48F 109.5
H48D C48 H48E 109.5
H48D C48 H48F 109.5
H48E C48 H48F 109.5
P3 N1 P1 121.93(13)
P1 N2 P2 121.42(13)
P3 N3 P2 121.62(12)
C1 O1 P1 122.94(14)
C7 O4 S1 117.9(10)
C7B O4B S1 117.6(14)
C9 O5 P1 126.85(14)
C15 O8 S2 115.3(6)
C15B O8B S2 117.3(12)
C17 O9 P2 121.60(15)
C23 O12 S3 117.0(2)
C25 O13 P2 123.27(17)
C31 O16 S4 116.1(3)
C33 O17 P3 123.54(16)
C39 O20 S5 118.5(2)
C41 O21 P3 124.95(15)
C47 O24 S6 112.1(5)
C47A O24B S6 121.7(6)
N1 P1 O1 105.07(10)
N1 P1 O5 110.13(10)
N2 P1 N1 118.38(10)
N2 P1 O1 111.72(10)
N2 P1 O5 110.20(10)
O1 P1 O5 99.63(9)
N2 P2 O9 110.63(10)
N3 P2 N2 118.49(11)
N3 P2 O9 106.15(10)
N3 P2 O13 110.72(11)
O13 P2 N2 104.98(10)
O13 P2 O9 105.16(11)
N1 P3 O17 111.07(10)
N1 P3 O21 104.96(10)
N3 P3 N1 118.09(11)
N3 P3 O17 110.34(11)
N3 P3 O21 111.65(10)
O21 P3 O17 98.93(10)
O2 S1 C4 109.7(13)
O2 S1 O3 135(2)
O2 S1 O4 82(3)
O2A S1 C4 108.4(5)
O2A S1 O4B 122(2)
O3 S1 C4 110.7(5)
O3 S1 O4 108(2)
O3B S1 C4 108.6(8)
O3B S1 O2A 108(3)
O3B S1 O4B 104(3)
O4 S1 C4 102.5(3)
O4B S1 C4 105.2(2)
O6 S2 C12 110.7(3)
O6 S2 O7 120.2(11)
O6 S2 O8 105.1(12)
O6B S2 C12 111.3(7)
O6B S2 O8B 110(2)
O7 S2 C12 108.3(2)
O7 S2 O8 109.2(7)
O7B S2 C12 112.0(6)
O7B S2 O6B 110(3)
O7B S2 O8B 105.0(17)
O8 S2 C12 101.73(14)
O8B S2 C12 108.6(3)
O10 S3 C20 109.55(14)
O10 S3 O11 120.63(19)
O10 S3 O12 103.35(14)
O11 S3 C20 108.67(15)
O11 S3 O12 110.40(15)
O12 S3 C20 102.72(13)
O14 S4 C28 108.70(18)
O14 S4 O15 117.0(2)
O14 S4 O16 111.32(16)
O15 S4 C28 109.03(16)
O15 S4 O16 105.7(3)
O16 S4 C28 104.43(15)
O18 S5 C36 108.35(14)
O18 S5 O19 119.02(15)
O18 S5 O20 111.56(14)
O19 S5 C36 109.14(14)
O19 S5 O20 102.07(14)
O20 S5 C36 105.87(13)
O22 S6 C44 110.7(2)
O22 S6 O23 113.6(8)
O22 S6 O24 119.8(3)
O22B S6 C44 97.6(5)
O22B S6 O24B 126.7(12)
O23 S6 C44 105.3(5)
O23 S6 O24 98.7(9)
O23B S6 C44 113.7(6)
O23B S6 O22B 101.6(16)
O23B S6 O24B 119.6(16)
O24 S6 C44 107.2(2)
O24B S6 C44 95.2(2)

loop_
_geom_bond_atom_site_label_1
_geom_bond_atom_site_label_2
_geom_bond_distance
C1 C2 1.383(3)
C1 C6 1.384(3)
C1 O1 1.406(3)
C2 H2 0.9500
C2 C3 1.388(3)
C3 H3 0.9500
C3 C4 1.388(3)
C4 C5 1.394(3)
C4 S1 1.760(2)
C5 H5 0.9500
C5 C6 1.389(3)
C6 H6 0.9500
C7 H7A 0.9900
C7 H7B 0.9900
C7 C8 1.517(8)
C7 O4 1.463(11)
C7B H7BA 0.9900
C7B H7BB 0.9900
C7B C8 1.543(10)
C7B O4B 1.480(18)
C8 H8AA 0.9800
C8 H8AB 0.9800
C8 H8AC 0.9800
C8 H8BD 0.9800
C8 H8BE 0.9800
C8 H8BF 0.9800
C9 C10 1.378(3)
C9 C14 1.382(3)
C9 O5 1.392(3)
C10 H10 0.9500
C10 C11 1.377(4)
C11 H11 0.9500
C11 C12 1.393(3)
C12 C13 1.383(4)
C12 S2 1.753(2)
C13 H13 0.9500
C13 C14 1.383(4)
C14 H14 0.9500
C15 H15A 0.9900
C15 H15B 0.9900
C15 C16 1.492(10)
C15 O8 1.485(9)
C15B H15C 0.9900
C15B H15D 0.9900
C15B C16 1.423(19)
C15B O8B 1.463(19)
C16 H16A 0.9800
C16 H16B 0.9800
C16 H16C 0.9800
C16 H16D 0.9800
C16 H16E 0.9800
C16 H16F 0.9800
C17 C18 1.386(4)
C17 C22 1.386(4)
C17 O9 1.398(3)
C18 H18 0.9500
C18 C19 1.391(4)
C19 H19 0.9500
C19 C20 1.391(4)
C20 C21 1.387(4)
C20 S3 1.769(3)
C21 H21 0.9500
C21 C22 1.384(4)
C22 H22 0.9500
C23 H23A 0.9900
C23 H23B 0.9900
C23 C24 1.478(6)
C23 O12 1.456(4)
C24 H24A 0.9800
C24 H24B 0.9800
C24 H24C 0.9800
C25 C26 1.362(4)
C25 C30 1.372(5)
C25 O13 1.407(3)
C26 H26 0.9500
C26 C27 1.387(4)
C27 H27 0.9500
C27 C28 1.357(5)
C28 C29 1.383(5)
C28 S4 1.771(3)
C29 H29 0.9500
C29 C30 1.392(4)
C30 H30 0.9500
C31 H31A 0.9900
C31 H31B 0.9900
C31 C32 1.496(7)
C31 O16 1.453(5)
C32 H32A 0.9800
C32 H32B 0.9800
C32 H32C 0.9800
C33 C34 1.390(3)
C33 C38 1.376(4)
C33 O17 1.394(3)
C34 H34 0.9500
C34 C35 1.394(4)
C35 H35 0.9500
C35 C36 1.382(4)
C36 C37 1.384(4)
C36 S5 1.761(3)
C37 H37 0.9500
C37 C38 1.377(4)
C38 H38 0.9500
C39 H39A 0.9900
C39 H39B 0.9900
C39 C40 1.517(6)
C39 O20 1.462(4)
C40 H40A 0.9800
C40 H40B 0.9800
C40 H40C 0.9800
C41 C42 1.344(10)
C41 C42B 1.422(10)
C41 C46 1.450(11)
C41 C46B 1.264(12)
C41 O21 1.403(3)
C42 H42 0.9500
C42 C43 1.400(17)
C42B H42B 0.9500
C42B C43B 1.39(2)
C43 H43 0.9500
C43 C44 1.278(16)
C43B H43B 0.9500
C43B C44 1.442(19)
C44 C45 1.457(10)
C44 C45B 1.297(11)
C44 S6 1.766(3)
C45 H45 0.9500
C45 C46 1.362(12)
C45B H45B 0.9500
C45B C46B 1.412(15)
C46 H46 0.9500
C46B H46B 0.9500
C47 H47A 0.9900
C47 H47B 0.9900
C47 C48 1.533(13)
C47 O24 1.441(10)
C47A H47C 0.9900
C47A H47D 0.9900
C47A C48A 1.413(16)
C47A O24B 1.520(10)
C48A H48A 0.9800
C48A H48B 0.9800
C48A H48C 0.9800
C48 H48D 0.9800
C48 H48E 0.9800
C48 H48F 0.9800
N1 P1 1.579(2)
N1 P3 1.5794(19)
N2 P1 1.576(2)
N2 P2 1.5831(19)
N3 P2 1.581(2)
N3 P3 1.579(2)
O1 P1 1.5847(16)
O2 S1 1.36(3)
O2A S1 1.448(16)
O3 S1 1.421(14)
O3B S1 1.418(15)
O4 S1 1.589(7)
O4B S1 1.559(8)
O5 P1 1.5886(17)
O6 S2 1.395(5)
O6B S2 1.439(19)
O7 S2 1.429(4)
O7B S2 1.420(15)
O8 S2 1.569(4)
O8B S2 1.527(8)
O9 P2 1.5881(18)
O10 S3 1.422(3)
O11 S3 1.422(3)
O12 S3 1.561(2)
O13 P2 1.5823(18)
O14 S4 1.413(3)
O15 S4 1.425(3)
O16 S4 1.527(3)
O17 P3 1.5872(18)
O18 S5 1.428(2)
O19 S5 1.433(2)
O20 S5 1.553(2)
O21 P3 1.5842(17)
O22 S6 1.388(4)
O22B S6 1.56(3)
O23 S6 1.602(13)
O23B S6 1.317(15)
O24 S6 1.610(5)
O24B S6 1.612(8)

loop_
_geom_torsion_atom_site_label_1
_geom_torsion_atom_site_label_2
_geom_torsion_atom_site_label_3
_geom_torsion_atom_site_label_4
_geom_torsion
C1 C2 C3 C4 0.4(4)
C1 O1 P1 N1 173.65(17)
C1 O1 P1 N2 -56.8(2)
C1 O1 P1 O5 59.63(19)
C2 C1 C6 C5 -0.3(4)
C2 C1 O1 P1 -83.7(2)
C2 C3 C4 C5 -1.1(4)
C2 C3 C4 S1 178.53(19)
C3 C4 C5 C6 1.1(4)
C3 C4 S1 O2 12(3)
C3 C4 S1 O2A 31(2)
C3 C4 S1 O3 171(3)
C3 C4 S1 O3B 148(3)
C3 C4 S1 O4 -74.2(6)
C3 C4 S1 O4B -101.0(9)
C4 C5 C6 C1 -0.4(4)
C5 C4 S1 O2 -169(3)
C5 C4 S1 O2A -149(2)
C5 C4 S1 O3 -10(3)
C5 C4 S1 O3B -32(3)
C5 C4 S1 O4 105.4(6)
C5 C4 S1 O4B 78.7(9)
C6 C1 C2 C3 0.3(4)
C6 C1 O1 P1 99.8(2)
C7 O4 S1 C4 -76.1(8)
C7 O4 S1 O2 175.5(17)
C7 O4 S1 O3 40.9(13)
C7B O4B S1 C4 73.2(9)
C7B O4B S1 O2A -50.5(12)
C7B O4B S1 O3B -172.6(10)
C8 C7 O4 S1 179.5(6)
C8 C7B O4B S1 -174.7(6)
C9 C10 C11 C12 -0.8(4)
C9 O5 P1 N1 93.54(19)
C9 O5 P1 N2 -38.9(2)
C9 O5 P1 O1 -156.40(18)
C10 C9 C14 C13 -1.7(4)
C10 C9 O5 P1 148.42(19)
C10 C11 C12 C13 0.2(4)
C10 C11 C12 S2 -179.5(2)
C11 C12 C13 C14 -0.3(4)
C11 C12 S2 O6 -172.7(13)
C11 C12 S2 O6B 160(3)
C11 C12 S2 O7 -39.0(8)
C11 C12 S2 O7B -76(2)
C11 C12 S2 O8 76.1(3)
C11 C12 S2 O8B 39.2(6)
C12 C13 C14 C9 1.0(4)
C13 C12 S2 O6 7.6(13)
C13 C12 S2 O6B -20(3)
C13 C12 S2 O7 141.3(8)
C13 C12 S2 O7B 104(2)
C13 C12 S2 O8 -103.7(3)
C13 C12 S2 O8B -140.5(6)
C14 C9 C10 C11 1.6(4)
C14 C9 O5 P1 -32.5(3)
C15 O8 S2 C12 -77.2(6)
C15 O8 S2 O6 167.4(7)
C15 O8 S2 O7 37.1(7)
C15B O8B S2 C12 67.8(17)
C15B O8B S2 O6B -54(3)
C15B O8B S2 O7B -172(2)
C16 C15 O8 S2 -165.4(6)
C16 C15B O8B S2 173.4(17)
C17 C18 C19 C20 0.7(5)
C17 O9 P2 N2 25.9(2)
C17 O9 P2 N3 155.7(2)
C17 O9 P2 O13 -86.9(2)
C18 C17 C22 C21 -3.0(4)
C18 C17 O9 P2 70.1(3)
C18 C19 C20 C21 -2.6(5)
C18 C19 C20 S3 177.8(2)
C19 C20 C21 C22 1.7(4)
C19 C20 S3 O10 -127.2(3)
C19 C20 S3 O11 6.5(3)
C19 C20 S3 O12 123.5(2)
C20 C21 C22 C17 1.1(4)
C21 C20 S3 O10 53.2(3)
C21 C20 S3 O11 -173.1(2)
C21 C20 S3 O12 -56.2(2)
C22 C17 C18 C19 2.1(4)
C22 C17 O9 P2 -111.7(2)
C23 O12 S3 C20 -73.2(3)
C23 O12 S3 O10 172.8(3)
C23 O12 S3 O11 42.5(3)
C24 C23 O12 S3 172.9(3)
C25 C26 C27 C28 0.0(7)
C25 O13 P2 N2 174.6(2)
C25 O13 P2 N3 45.7(2)
C25 O13 P2 O9 -68.6(2)
C26 C25 C30 C29 -2.0(6)
C26 C25 O13 P2 94.0(4)
C26 C27 C28 C29 -1.4(7)
C26 C27 C28 S4 179.0(4)
C27 C28 C29 C30 1.1(6)
C27 C28 S4 O14 -14.9(4)
C27 C28 S4 O15 -143.4(4)
C27 C28 S4 O16 104.0(3)
C28 C29 C30 C25 0.6(6)
C29 C28 S4 O14 165.5(3)
C29 C28 S4 O15 36.9(4)
C29 C28 S4 O16 -75.6(3)
C30 C25 C26 C27 1.7(6)
C30 C25 O13 P2 -90.1(3)
C31 O16 S4 C28 -73.2(3)
C31 O16 S4 O14 43.9(3)
C31 O16 S4 O15 171.8(3)
C32 C31 O16 S4 177.9(3)
C33 C34 C35 C36 1.0(5)
C33 O17 P3 N1 81.0(2)
C33 O17 P3 N3 -51.9(2)
C33 O17 P3 O21 -169.09(19)
C34 C33 C38 C37 0.2(5)
C34 C33 O17 P3 -57.1(3)
C34 C35 C36 C37 -1.1(5)
C34 C35 C36 S5 174.3(2)
C35 C36 C37 C38 0.7(5)
C35 C36 S5 O18 174.7(2)
C35 C36 S5 O19 -54.2(3)
C35 C36 S5 O20 55.0(3)
C36 C37 C38 C33 -0.3(5)
C37 C36 S5 O18 -9.7(3)
C37 C36 S5 O19 121.3(3)
C37 C36 S5 O20 -129.5(2)
C38 C33 C34 C35 -0.6(4)
C38 C33 O17 P3 126.4(2)
C39 O20 S5 C36 71.7(3)
C39 O20 S5 O18 -46.0(3)
C39 O20 S5 O19 -174.2(3)
C40 C39 O20 S5 170.1(3)
C41 C42 C43 C44 -3.7(14)
C41 C42B C43B C44 5.5(15)
C41 O21 P3 N1 -172.7(2)
C41 O21 P3 N3 -43.7(2)
C41 O21 P3 O17 72.5(2)
C42 C41 C46 C45 -3.1(12)
C42 C41 O21 P3 -29.6(10)
C42 C43 C44 C45 4.4(12)
C42 C43 C44 S6 -177.9(7)
C42B C41 C46B C45B 1.5(14)
C42B C41 O21 P3 -58.9(8)
C42B C43B C44 C45B -8.5(15)
C42B C43B C44 S6 177.6(8)
C43 C44 C45 C46 -4.4(11)
C43 C44 S6 O22 -1.4(9)
C43 C44 S6 O23 -124.7(12)
C43 C44 S6 O24 131.0(9)
C43B C44 C45B C46B 7.8(13)
C43B C44 S6 O22B -15.7(14)
C43B C44 S6 O23B -122.1(18)
C43B C44 S6 O24B 112.4(10)
C44 C45 C46 C41 3.5(12)
C44 C45B C46B C41 -4.4(16)
C45 C44 S6 O22 176.4(8)
C45 C44 S6 O23 53.1(12)
C45 C44 S6 O24 -51.2(8)
C45B C44 S6 O22B 170.5(16)
C45B C44 S6 O23B 64.1(19)
C45B C44 S6 O24B -61.4(12)
C46 C41 C42 C43 2.9(12)
C46 C41 O21 P3 150.0(6)
C46B C41 C42B C43B -2.3(13)
C46B C41 O21 P3 123.0(12)
C47 O24 S6 C44 -80.6(4)
C47 O24 S6 O22 46.7(5)
C47 O24 S6 O23 170.4(7)
C47A O24B S6 C44 166.8(9)
C47A O24B S6 O22B -89.7(12)
C47A O24B S6 O23B 45.7(11)
C48A C47A O24B S6 -94.9(13)
C48 C47 O24 S6 -175.6(5)
O1 C1 C2 C3 -176.1(2)
O1 C1 C6 C5 176.2(2)
O5 C9 C10 C11 -179.4(2)
O5 C9 C14 C13 179.3(2)
O9 C17 C18 C19 -179.8(3)
O9 C17 C22 C21 178.9(2)
O13 C25 C26 C27 177.6(4)
O13 C25 C30 C29 -177.9(3)
O17 C33 C34 C35 -177.0(3)
O17 C33 C38 C37 176.8(3)
O21 C41 C42 C43 -177.6(6)
O21 C41 C42B C43B 179.7(8)
O21 C41 C46 C45 177.4(7)
O21 C41 C46B C45B 179.5(8)
P1 N1 P3 N3 2.5(2)
P1 N1 P3 O17 -126.35(14)
P1 N1 P3 O21 127.68(15)
P1 N2 P2 N3 1.24(19)
P1 N2 P2 O9 124.09(14)
P1 N2 P2 O13 -122.95(14)
P2 N2 P1 N1 -1.57(19)
P2 N2 P1 O1 -123.80(13)
P2 N2 P1 O5 126.43(13)
P2 N3 P3 N1 -2.9(2)
P2 N3 P3 O17 126.34(14)
P2 N3 P3 O21 -124.67(14)
P3 N1 P1 N2 -0.4(2)
P3 N1 P1 O1 125.15(14)
P3 N1 P1 O5 -128.40(14)
P3 N3 P2 N2 1.1(2)
P3 N3 P2 O9 -124.01(15)
P3 N3 P2 O13 122.37(14)
S1 C4 C5 C6 -178.51(19)
S2 C12 C13 C14 179.4(2)
S3 C20 C21 C22 -178.7(2)
S4 C28 C29 C30 -179.3(3)
S5 C36 C37 C38 -174.8(2)
S6 C44 C45 C46 177.9(6)
S6 C44 C45B C46B -178.5(7)
